data_7230070
loop_
_publ_author_name
'Sarkar, Nandita'
'Drew, Michael G. B.'
'Harms, Klaus'
'Bauz\'a, Antonio'
'Frontera, Antonio'
'Chattopadhyay, Shouvik'

_publ_section_title
;
 Methylene spacer regulated variation in conformation of tetradentate N2O2
 donor Schiff bases trapped in manganese(iii) complexes
;
_journal_issue 8
_journal_name_full CrystEngComm
_journal_page_first 1077
_journal_paper_doi 10.1039/C7CE02019H
_journal_volume 20
_journal_year 2018
_chemical_formula_sum 'C22 H26 Mn N3 O3 S2'
_chemical_formula_weight 499.52
_space_group_crystal_system monoclinic
_space_group_IT_number 14
_space_group_name_Hall '-P 2yn'
_space_group_name_H-M_alt 'P 1 21/n 1'
_symmetry_space_group_name_Hall '-P 2yn'
_symmetry_space_group_name_H-M 'P 1 21/n 1'
_atom_sites_solution_hydrogens geom
_audit_creation_method SHELXL-2016/6
_audit_update_record
;
2017-06-30 deposited with the CCDC.
2018-01-05 downloaded from the CCDC.
;
_cell_angle_alpha 90
_cell_angle_beta 92.954(3)
_cell_angle_gamma 90
_cell_formula_units_Z 4
_cell_length_a 13.8991(4)
_cell_length_b 11.8029(4)
_cell_length_c 14.2659(5)
_cell_measurement_reflns_used 10750
_cell_measurement_temperature 293(2)
_cell_measurement_theta_max 30.00
_cell_measurement_theta_min 3.34
_cell_volume 2337.21(13)
_computing_cell_refinement 'Crysalis, Oxford Diffraction'
_computing_data_collection 'Crysalis, Oxford Diffraction'
_computing_data_reduction 'Crysalis, Oxford Diffraction'
_computing_molecular_graphics PLATON(Spek,2004)
_computing_publication_material 'SHELXL-97, PLATON, WINGX (Ferrugia, 2012)'
_computing_structure_refinement 'SHELXL-2016/6 (Sheldrick, 2016)'
_computing_structure_solution 'SHELXS-97 (Sheldrick, 2008)'
_diffrn_ambient_temperature 293(2)
_diffrn_measured_fraction_theta_full 0.972
_diffrn_measured_fraction_theta_max 0.958
_diffrn_measurement_device 'Oxford Diffaction X-Calibor System'
_diffrn_measurement_method '321 frames, counting time 10 s.'
_diffrn_radiation_monochromator graphite
_diffrn_radiation_source 'fine-focus sealed tube'
_diffrn_radiation_type MoK\a
_diffrn_radiation_wavelength 0.71073
_diffrn_reflns_av_R_equivalents 0.0254
_diffrn_reflns_av_unetI/netI 0.0473
_diffrn_reflns_Laue_measured_fraction_full 0.972
_diffrn_reflns_Laue_measured_fraction_max 0.958
_diffrn_reflns_limit_h_max 19
_diffrn_reflns_limit_h_min -15
_diffrn_reflns_limit_k_max 8
_diffrn_reflns_limit_k_min -16
_diffrn_reflns_limit_l_max 14
_diffrn_reflns_limit_l_min -20
_diffrn_reflns_point_group_measured_fraction_full 0.972
_diffrn_reflns_point_group_measured_fraction_max 0.958
_diffrn_reflns_theta_full 25.242
_diffrn_reflns_theta_max 29.999
_diffrn_reflns_theta_min 3.340
_diffrn_standards_decay_% n/a
_diffrn_standards_interval_count n/a
_diffrn_standards_interval_time n/a
_exptl_absorpt_coefficient_mu 0.772
_exptl_absorpt_correction_T_max 1.000
_exptl_absorpt_correction_T_min 0.923
_exptl_absorpt_correction_type empirical
_exptl_absorpt_process_details 'ABSPACK, Oxford Diffraction Ltd'
_exptl_crystal_colour black
_exptl_crystal_density_diffrn 1.420
_exptl_crystal_description needle
_exptl_crystal_F_000 1040
_exptl_crystal_size_max 0.31
_exptl_crystal_size_mid 0.08
_exptl_crystal_size_min 0.06
_refine_diff_density_max 0.539
_refine_diff_density_min -0.626
_refine_diff_density_rms 0.070
_refine_ls_extinction_method none
_refine_ls_goodness_of_fit_ref 1.024
_refine_ls_hydrogen_treatment constr
_refine_ls_matrix_type full
_refine_ls_number_parameters 284
_refine_ls_number_reflns 6541
_refine_ls_number_restraints 0
_refine_ls_restrained_S_all 1.024
_refine_ls_R_factor_all 0.0543
_refine_ls_R_factor_gt 0.0423
_refine_ls_shift/su_max 0.001
_refine_ls_shift/su_mean 0.000
_refine_ls_structure_factor_coef Fsqd
_refine_ls_weighting_details 'w=1/[\s^2^(Fo^2^)+(0.0476P)^2^+0.6204P] where P=(Fo^2^+2Fc^2^)/3'
_refine_ls_weighting_scheme calc
_refine_ls_wR_factor_gt 0.0982
_refine_ls_wR_factor_ref 0.1043
_reflns_Friedel_coverage 0.000
_reflns_number_gt 5434
_reflns_number_total 6541
_reflns_threshold_expression 'I > 2\s(I)'
_cod_data_source_file c7ce02019h2.cif
_cod_data_source_block 1
_cod_depositor_comments 'Adding full bibliography for 7230068--7230074.cif.'
_cod_database_code 7230070
_shelx_shelxl_version_number 2016/6
_shelx_space_group_comment
;
The symmetry employed for this shelxl refinement is uniquely defined
by the following loop, which should always be used as a source of
symmetry information in preference to the above space-group names.
They are only intended as comments.
;

loop_
_space_group_symop_operation_xyz
'x, y, z'
'-x+1/2, y+1/2, -z+1/2'
'-x, -y, -z'
'x-1/2, -y-1/2, z-1/2'

loop_
_atom_site_label
_atom_site_type_symbol
_atom_site_fract_x
_atom_site_fract_y
_atom_site_fract_z
_atom_site_U_iso_or_equiv
_atom_site_adp_type
_atom_site_occupancy
_atom_site_site_symmetry_order
_atom_site_calc_flag
_atom_site_refinement_flags_posn
_atom_site_refinement_flags_adp
Mn1 Mn 0.79122(2) 0.51003(2) 0.09420(2) 0.01569(8) Uani 1 1 d . .
C1 C 0.79873(13) 0.32527(17) -0.07092(14) 0.0220(4) Uani 1 1 d . .
N1 N 0.81552(12) 0.40974(14) -0.03203(13) 0.0258(4) Uani 1 1 d . .
S1 S 0.77628(5) 0.20780(5) -0.12830(4) 0.03543(15) Uani 1 1 d . .
O11 O 0.86836(9) 0.41677(10) 0.17524(10) 0.0208(3) Uani 1 1 d . .
C12 C 0.93569(13) 0.45264(15) 0.23648(14) 0.0192(4) Uani 1 1 d . .
C13 C 0.95500(15) 0.38945(16) 0.31919(16) 0.0258(4) Uani 1 1 d . .
H13 H 0.919829 0.324084 0.329825 0.031 Uiso 1 1 calc R U
C14 C 1.02569(16) 0.42391(18) 0.38444(16) 0.0303(5) Uani 1 1 d . .
H14 H 1.036976 0.381884 0.439047 0.036 Uiso 1 1 calc R U
C15 C 1.08061(16) 0.52087(18) 0.36987(17) 0.0307(5) Uani 1 1 d . .
H15 H 1.127975 0.543291 0.414457 0.037 Uiso 1 1 calc R U
C16 C 1.06403(14) 0.58295(17) 0.28894(16) 0.0261(4) Uani 1 1 d . .
H16 H 1.101707 0.646290 0.278225 0.031 Uiso 1 1 calc R U
C17 C 0.99064(13) 0.55161(15) 0.22221(14) 0.0191(4) Uani 1 1 d . .
C18 C 0.97817(13) 0.61683(15) 0.13748(14) 0.0195(4) Uani 1 1 d . .
H18 H 1.024893 0.671096 0.126898 0.023 Uiso 1 1 calc R U
N19 N 0.90857(11) 0.60756(13) 0.07462(12) 0.0176(3) Uani 1 1 d . .
C20 C 0.91702(14) 0.67201(17) -0.01272(14) 0.0220(4) Uani 1 1 d . .
H20A H 0.923494 0.619252 -0.064151 0.026 Uiso 1 1 calc R U
H20B H 0.975178 0.717487 -0.007465 0.026 Uiso 1 1 calc R U
C21 C 0.83057(13) 0.75017(16) -0.03603(14) 0.0194(4) Uani 1 1 d . .
C22 C 0.74017(13) 0.68028(16) -0.06198(13) 0.0203(4) Uani 1 1 d . .
H22A H 0.690002 0.730956 -0.086473 0.024 Uiso 1 1 calc R U
H22B H 0.754726 0.627923 -0.111710 0.024 Uiso 1 1 calc R U
N23 N 0.70305(11) 0.61561(12) 0.01643(11) 0.0170(3) Uani 1 1 d . .
C24 C 0.61232(13) 0.62479(15) 0.03064(13) 0.0182(4) Uani 1 1 d . .
H24 H 0.577843 0.678074 -0.005453 0.022 Uiso 1 1 calc R U
C25 C 0.55913(13) 0.56087(15) 0.09669(13) 0.0181(4) Uani 1 1 d . .
C26 C 0.46434(14) 0.59496(17) 0.11405(15) 0.0226(4) Uani 1 1 d . .
H26 H 0.438569 0.658950 0.084159 0.027 Uiso 1 1 calc R U
C27 C 0.40945(14) 0.53504(18) 0.17449(15) 0.0250(4) Uani 1 1 d . .
H27 H 0.347678 0.559308 0.186705 0.030 Uiso 1 1 calc R U
C28 C 0.44776(15) 0.43700(18) 0.21741(15) 0.0263(4) Uani 1 1 d . .
H28 H 0.410981 0.396359 0.258445 0.032 Uiso 1 1 calc R U
C29 C 0.53940(14) 0.39971(16) 0.19970(15) 0.0234(4) Uani 1 1 d . .
H29 H 0.563176 0.333777 0.228068 0.028 Uiso 1 1 calc R U
C30 C 0.59703(13) 0.46103(16) 0.13891(14) 0.0193(4) Uani 1 1 d . .
O31 O 0.68346(9) 0.42173(10) 0.12212(10) 0.0207(3) Uani 1 1 d . .
C211 C 0.81380(14) 0.83007(16) 0.04514(15) 0.0231(4) Uani 1 1 d . .
H21A H 0.761963 0.880865 0.027775 0.035 Uiso 1 1 calc R U
H21B H 0.871358 0.872877 0.059770 0.035 Uiso 1 1 calc R U
H21C H 0.797506 0.786903 0.099104 0.035 Uiso 1 1 calc R U
C212 C 0.85428(16) 0.81764(19) -0.12397(16) 0.0293(5) Uani 1 1 d . .
H21D H 0.801435 0.866940 -0.141488 0.044 Uiso 1 1 calc R U
H21E H 0.864919 0.766187 -0.174516 0.044 Uiso 1 1 calc R U
H21F H 0.911309 0.861966 -0.110877 0.044 Uiso 1 1 calc R U
O41 O 0.76079(9) 0.62475(10) 0.21659(9) 0.0195(3) Uani 1 1 d . .
S42 S 0.73982(3) 0.57458(4) 0.31150(3) 0.01770(10) Uani 1 1 d . .
C43 C 0.63173(14) 0.64132(16) 0.34573(15) 0.0238(4) Uani 1 1 d . .
H43A H 0.638765 0.722082 0.342042 0.036 Uiso 1 1 calc R U
H43B H 0.619590 0.620148 0.409015 0.036 Uiso 1 1 calc R U
H43C H 0.578744 0.617578 0.304535 0.036 Uiso 1 1 calc R U
C44 C 0.82082(14) 0.64394(17) 0.39412(14) 0.0238(4) Uani 1 1 d . .
H44A H 0.885552 0.619917 0.384446 0.036 Uiso 1 1 calc R U
H44B H 0.804401 0.624723 0.456696 0.036 Uiso 1 1 calc R U
H44C H 0.816059 0.724467 0.385608 0.036 Uiso 1 1 calc R U

loop_
_atom_site_aniso_label
_atom_site_aniso_U_11
_atom_site_aniso_U_22
_atom_site_aniso_U_33
_atom_site_aniso_U_23
_atom_site_aniso_U_13
_atom_site_aniso_U_12
Mn1 0.01671(13) 0.01446(13) 0.01595(15) 0.00064(10) 0.00122(10) -0.00027(9)
C1 0.0180(8) 0.0304(10) 0.0181(10) -0.0021(8) 0.0061(7) 0.0014(7)
N1 0.0263(8) 0.0265(8) 0.0250(10) -0.0067(7) 0.0054(7) 0.0021(7)
S1 0.0446(3) 0.0297(3) 0.0335(3) -0.0129(2) 0.0163(3) -0.0097(2)
O11 0.0239(6) 0.0149(6) 0.0231(7) 0.0011(5) -0.0044(5) 0.0006(5)
C12 0.0192(8) 0.0169(8) 0.0215(10) -0.0013(7) 0.0008(7) 0.0042(7)
C13 0.0310(10) 0.0198(9) 0.0263(11) 0.0047(8) -0.0032(8) 0.0018(8)
C14 0.0352(11) 0.0275(10) 0.0271(12) 0.0064(9) -0.0079(9) 0.0038(9)
C15 0.0286(11) 0.0313(11) 0.0308(12) -0.0006(9) -0.0121(9) -0.0002(8)
C16 0.0212(9) 0.0259(10) 0.0306(12) -0.0008(8) -0.0028(8) -0.0010(7)
C17 0.0167(8) 0.0201(8) 0.0206(10) -0.0002(7) 0.0008(7) 0.0032(7)
C18 0.0157(8) 0.0188(8) 0.0243(10) 0.0000(7) 0.0051(7) 0.0016(6)
N19 0.0173(7) 0.0173(7) 0.0184(8) 0.0011(6) 0.0046(6) 0.0016(6)
C20 0.0219(9) 0.0255(9) 0.0192(10) 0.0048(8) 0.0060(7) -0.0002(7)
C21 0.0205(8) 0.0217(8) 0.0161(9) 0.0039(7) 0.0018(7) -0.0018(7)
C22 0.0224(9) 0.0241(9) 0.0143(9) 0.0024(7) 0.0001(7) -0.0025(7)
N23 0.0196(7) 0.0155(7) 0.0157(8) -0.0011(6) 0.0003(6) -0.0021(5)
C24 0.0200(8) 0.0179(8) 0.0166(9) -0.0023(7) -0.0007(7) 0.0000(7)
C25 0.0169(8) 0.0208(8) 0.0165(9) -0.0037(7) 0.0006(7) -0.0023(6)
C26 0.0199(8) 0.0251(9) 0.0226(10) -0.0054(8) -0.0008(7) -0.0006(7)
C27 0.0187(9) 0.0322(10) 0.0245(11) -0.0105(8) 0.0041(8) -0.0038(8)
C28 0.0262(10) 0.0314(10) 0.0218(11) -0.0035(8) 0.0072(8) -0.0099(8)
C29 0.0252(9) 0.0219(9) 0.0232(10) 0.0005(8) 0.0028(8) -0.0068(7)
C30 0.0201(8) 0.0203(8) 0.0176(9) -0.0028(7) 0.0009(7) -0.0044(7)
O31 0.0204(6) 0.0166(6) 0.0252(8) -0.0001(5) 0.0037(5) -0.0023(5)
C211 0.0267(9) 0.0181(8) 0.0243(11) 0.0012(8) -0.0010(8) -0.0009(7)
C212 0.0314(11) 0.0333(11) 0.0235(11) 0.0091(9) 0.0032(9) -0.0052(9)
O41 0.0261(7) 0.0174(6) 0.0152(7) 0.0020(5) 0.0040(5) -0.0005(5)
S42 0.0231(2) 0.01437(19) 0.0159(2) 0.00100(16) 0.00318(17) 0.00050(16)
C43 0.0250(9) 0.0239(9) 0.0230(10) -0.0021(8) 0.0060(8) 0.0025(7)
C44 0.0278(10) 0.0263(9) 0.0170(10) -0.0016(8) -0.0007(8) 0.0012(8)

loop_
_atom_type_symbol
_atom_type_description
_atom_type_scat_dispersion_real
_atom_type_scat_dispersion_imag
_atom_type_scat_source
C C 0.0033 0.0016 'International Tables Vol C Tables 4.2.6.8 and 6.1.1.4'
H H 0.0000 0.0000 'International Tables Vol C Tables 4.2.6.8 and 6.1.1.4'
N N 0.0061 0.0033 'International Tables Vol C Tables 4.2.6.8 and 6.1.1.4'
O O 0.0106 0.0060 'International Tables Vol C Tables 4.2.6.8 and 6.1.1.4'
Mn Mn 0.3368 0.7283 'International Tables Vol C Tables 4.2.6.8 and 6.1.1.4'
S S 0.1246 0.1234 'International Tables Vol C Tables 4.2.6.8 and 6.1.1.4'

loop_
_geom_angle_atom_site_label_1
_geom_angle_atom_site_label_2
_geom_angle_atom_site_label_3
_geom_angle
O31 Mn1 O11 88.89(6)
O31 Mn1 N19 175.69(6)
O11 Mn1 N19 88.85(6)
O31 Mn1 N23 89.49(6)
O11 Mn1 N23 175.28(6)
N19 Mn1 N23 92.48(6)
O31 Mn1 N1 91.88(6)
O11 Mn1 N1 94.67(6)
N19 Mn1 N1 91.96(6)
N23 Mn1 N1 89.82(6)
O31 Mn1 O41 89.18(5)
O11 Mn1 O41 89.96(5)
N19 Mn1 O41 87.15(6)
N23 Mn1 O41 85.59(6)
N1 Mn1 O41 175.28(6)
N1 C1 S1 178.4(2)
C1 N1 Mn1 145.17(16)
C12 O11 Mn1 125.46(11)
O11 C12 C13 118.90(17)
O11 C12 C17 122.68(17)
C13 C12 C17 118.42(18)
C14 C13 C12 120.47(19)
C14 C13 H13 119.8
C12 C13 H13 119.8
C13 C14 C15 121.1(2)
C13 C14 H14 119.4
C15 C14 H14 119.4
C16 C15 C14 119.44(19)
C16 C15 H15 120.3
C14 C15 H15 120.3
C15 C16 C17 120.75(19)
C15 C16 H16 119.6
C17 C16 H16 119.6
C16 C17 C12 119.78(18)
C16 C17 C18 118.69(17)
C12 C17 C18 121.37(17)
N19 C18 C17 126.41(17)
N19 C18 H18 116.8
C17 C18 H18 116.8
C18 N19 C20 117.11(16)
C18 N19 Mn1 122.17(13)
C20 N19 Mn1 120.71(12)
N19 C20 C21 113.46(15)
N19 C20 H20A 108.9
C21 C20 H20A 108.9
N19 C20 H20B 108.9
C21 C20 H20B 108.9
H20A C20 H20B 107.7
C211 C21 C22 111.22(16)
C211 C21 C212 110.38(16)
C22 C21 C212 106.83(16)
C211 C21 C20 110.87(16)
C22 C21 C20 110.56(15)
C212 C21 C20 106.83(16)
N23 C22 C21 114.29(15)
N23 C22 H22A 108.7
C21 C22 H22A 108.7
N23 C22 H22B 108.7
C21 C22 H22B 108.7
H22A C22 H22B 107.6
C24 N23 C22 117.36(16)
C24 N23 Mn1 122.06(13)
C22 N23 Mn1 120.51(12)
N23 C24 C25 126.63(17)
N23 C24 H24 116.7
C25 C24 H24 116.7
C26 C25 C30 119.59(17)
C26 C25 C24 118.73(17)
C30 C25 C24 121.53(16)
C27 C26 C25 121.07(19)
C27 C26 H26 119.5
C25 C26 H26 119.5
C26 C27 C28 119.19(18)
C26 C27 H27 120.4
C28 C27 H27 120.4
C29 C28 C27 121.04(19)
C29 C28 H28 119.5
C27 C28 H28 119.5
C28 C29 C30 120.44(19)
C28 C29 H29 119.8
C30 C29 H29 119.8
O31 C30 C29 118.81(17)
O31 C30 C25 122.56(17)
C29 C30 C25 118.62(17)
C30 O31 Mn1 125.76(11)
C21 C211 H21A 109.5
C21 C211 H21B 109.5
H21A C211 H21B 109.5
C21 C211 H21C 109.5
H21A C211 H21C 109.5
H21B C211 H21C 109.5
C21 C212 H21D 109.5
C21 C212 H21E 109.5
H21D C212 H21E 109.5
C21 C212 H21F 109.5
H21D C212 H21F 109.5
H21E C212 H21F 109.5
S42 O41 Mn1 120.37(7)
O41 S42 C44 105.43(9)
O41 S42 C43 105.92(9)
C44 S42 C43 97.35(10)
S42 C43 H43A 109.5
S42 C43 H43B 109.5
H43A C43 H43B 109.5
S42 C43 H43C 109.5
H43A C43 H43C 109.5
H43B C43 H43C 109.5
S42 C44 H44A 109.5
S42 C44 H44B 109.5
H44A C44 H44B 109.5
S42 C44 H44C 109.5
H44A C44 H44C 109.5
H44B C44 H44C 109.5

loop_
_geom_bond_atom_site_label_1
_geom_bond_atom_site_label_2
_geom_bond_distance
Mn1 O31 1.8840(13)
Mn1 O11 1.8895(13)
Mn1 N19 2.0274(15)
Mn1 N23 2.0360(15)
Mn1 N1 2.1956(17)
Mn1 O41 2.2664(13)
C1 N1 1.159(3)
C1 S1 1.632(2)
O11 C12 1.317(2)
C12 C13 1.410(3)
C12 C17 1.416(3)
C13 C14 1.379(3)
C13 H13 0.9300
C14 C15 1.397(3)
C14 H14 0.9300
C15 C16 1.377(3)
C15 H15 0.9300
C16 C17 1.408(3)
C16 H16 0.9300
C17 C18 1.436(3)
C18 N19 1.289(2)
C18 H18 0.9300
N19 C20 1.470(2)
C20 C21 1.538(3)
C20 H20A 0.9700
C20 H20B 0.9700
C21 C211 1.521(3)
C21 C22 1.532(3)
C21 C212 1.536(3)
C22 N23 1.470(2)
C22 H22A 0.9700
C22 H22B 0.9700
N23 C24 1.292(2)
C24 C25 1.441(3)
C24 H24 0.9300
C25 C26 1.412(3)
C25 C30 1.413(3)
C26 C27 1.376(3)
C26 H26 0.9300
C27 C28 1.401(3)
C27 H27 0.9300
C28 C29 1.383(3)
C28 H28 0.9300
C29 C30 1.410(3)
C29 H29 0.9300
C30 O31 1.321(2)
C211 H21A 0.9600
C211 H21B 0.9600
C211 H21C 0.9600
C212 H21D 0.9600
C212 H21E 0.9600
C212 H21F 0.9600
O41 S42 1.5198(14)
S42 C44 1.786(2)
S42 C43 1.7866(19)
C43 H43A 0.9600
C43 H43B 0.9600
C43 H43C 0.9600
C44 H44A 0.9600
C44 H44B 0.9600
C44 H44C 0.9600
